data_7161115
loop_
_publ_author_name
'Yadav, Kanchan'
'Jat, Ram Singh'
'Singh, Ritesh'
'Goswami, Bhupendra'
'Bhanuchandra, M.'

_publ_section_title
;
 2-Pyridyl sulfoxide-directed Pd(II)-catalyzed regioselective
 C2-arylation/alkenylation of indoles.
;
_journal_issue 18
_journal_name_full 'Organic &amp; biomolecular chemistry'
_journal_page_first 3935
_journal_page_last 3940
_journal_paper_doi 10.1039/d6ob00484a
_journal_volume 24
_journal_year 2026
_chemical_formula_moiety '0.143(C24 H20 N2 O3 S)'
_chemical_formula_sum 'C3.429 H2.857 N0.286 O0.429 S0.143'
_chemical_formula_weight 59.645
_chemical_name_systematic 'Indole C2 olefination'
_space_group_crystal_system triclinic
_space_group_IT_number 2
_space_group_name_Hall '-P 1'
_space_group_name_H-M_alt 'P -1'
_symmetry_Int_Tables_number 2
_atom_sites_solution_primary iterative
_audit_creation_date 2025-11-26
_audit_creation_method
;
Olex2 1.5
(compiled 2025.07.13 svn.rb7424aed for OlexSys, GUI svn.r7314)
;
_audit_update_record
;
2025-11-28 deposited with the CCDC.	2026-04-17 downloaded from the CCDC.
;
_cell_angle_alpha 96.178(3)
_cell_angle_beta 116.703(4)
_cell_angle_gamma 111.389(4)
_cell_formula_units_Z 14
_cell_length_a 10.4219(5)
_cell_length_b 10.5863(5)
_cell_length_c 11.5849(5)
_cell_measurement_reflns_used 8419
_cell_measurement_temperature 100.00(10)
_cell_measurement_theta_max 30.9400
_cell_measurement_theta_min 2.0760
_cell_volume 1004.97(11)
_computing_cell_refinement 'CrysAlisPro 1.171.43.108a (Rigaku OD, 2024)'
_computing_data_collection 'CrysAlisPro 1.171.43.108a (Rigaku OD, 2024)'
_computing_data_reduction 'CrysAlisPro 1.171.43.108a (Rigaku OD, 2024)'
_computing_molecular_graphics 'Olex2 1.5 (Dolomanov et al., 2009)'
_computing_publication_material 'Olex2 1.5 (Dolomanov et al., 2009)'
_computing_structure_refinement 'olex2.refine 1.5 (Bourhis et al., 2015)'
_computing_structure_solution 'olex2.solve 1.5 (Bourhis et al., 2015)'
_diffrn_ambient_environment N~2~
_diffrn_ambient_temperature 100.00(10)
_diffrn_detector 'Hybrid Pixel Array Detector'
_diffrn_detector_area_resol_mean 10.0000
_diffrn_detector_type HyPix
_diffrn_measured_fraction_theta_full 0.9995
_diffrn_measured_fraction_theta_max 0.9990
_diffrn_measurement_details
;
List of Runs (angles in degrees, time in seconds):

  # Type    Start    End  Width  t~exp~   \w     \q     \k     \f   Frames
#--------------------------------------------------------------------------
  1  \w     -4.00  78.00   0.50   10.00    --    6.28  18.00  23.00  164
  2  \w    -68.00   4.00   0.50   10.00    --    6.28 -18.00-144.00  144
  3  \w    -23.00   2.00   0.50   10.00    --   -3.86 -99.00-180.00   50
  4  \w    -23.00  29.00   0.50   10.00    --   -3.86 -99.00  30.00  104
  5  \w    -19.00  69.00   0.50   10.00    --   -3.86  57.00-180.00  176
  6  \w    -59.00 -12.00   0.50   10.00    --    6.28 -19.00  60.00   94
  7  \w      3.00  34.00   0.50   10.00    --    6.28 -99.00-180.00   62
;
_diffrn_measurement_device 'four-circle diffractometer'
_diffrn_measurement_device_type 'XtaLAB Synergy, Dualflex, HyPix'
_diffrn_measurement_method '\w scans'
_diffrn_orient_matrix_type 'CrysAlisPro convention (1999,Acta A55,543-557)'
_diffrn_orient_matrix_UB_11 0.0142829000
_diffrn_orient_matrix_UB_12 -0.0598584000
_diffrn_orient_matrix_UB_13 0.0087736000
_diffrn_orient_matrix_UB_21 -0.0801631000
_diffrn_orient_matrix_UB_22 -0.0401755000
_diffrn_orient_matrix_UB_23 -0.0150694000
_diffrn_orient_matrix_UB_31 -0.0278510000
_diffrn_orient_matrix_UB_32 -0.0244582000
_diffrn_orient_matrix_UB_33 -0.0703787000
_diffrn_radiation_monochromator mirror
_diffrn_radiation_probe x-ray
_diffrn_radiation_type 'Mo K\a'
_diffrn_radiation_wavelength 0.71073
_diffrn_reflns_av_R_equivalents 0.0357
_diffrn_reflns_av_unetI/netI 0.0370
_diffrn_reflns_Laue_measured_fraction_full 0.9995
_diffrn_reflns_Laue_measured_fraction_max 0.9990
_diffrn_reflns_limit_h_max 13
_diffrn_reflns_limit_h_min -13
_diffrn_reflns_limit_k_max 13
_diffrn_reflns_limit_k_min -11
_diffrn_reflns_limit_l_max 14
_diffrn_reflns_limit_l_min -14
_diffrn_reflns_number 12692
_diffrn_reflns_point_group_measured_fraction_full 0.9995
_diffrn_reflns_point_group_measured_fraction_max 0.9990
_diffrn_reflns_theta_full 25.2417
_diffrn_reflns_theta_max 26.36
_diffrn_reflns_theta_min 2.08
_diffrn_source 'micro-focus sealed X-ray tube'
_diffrn_source_type 'PhotonJet (Mo) X-ray Source'
_exptl_absorpt_coefficient_mu 0.191
_exptl_absorpt_correction_T_max 1.00000
_exptl_absorpt_correction_T_min 0.94849
_exptl_absorpt_correction_type multi-scan
_exptl_absorpt_process_details
;
CrysAlisPro 1.171.43.108a (Rigaku Oxford Diffraction, 2024)
Empirical absorption correction using spherical harmonics,
implemented in SCALE3 ABSPACK scaling algorithm.
;
_exptl_crystal_colour 'clear yellowish yellow'
_exptl_crystal_colour_lustre clear
_exptl_crystal_colour_modifier yellowish
_exptl_crystal_colour_primary yellow
_exptl_crystal_density_diffrn 1.380
_exptl_crystal_description irregular
_exptl_crystal_F_000 438.510
_exptl_crystal_size_max 0.16
_exptl_crystal_size_mid 0.13
_exptl_crystal_size_min 0.09
_refine_diff_density_max 0.4944
_refine_diff_density_min -0.3916
_refine_diff_density_rms 0.0682
_refine_ls_d_res_high 0.8003
_refine_ls_d_res_low 9.7826
_refine_ls_goodness_of_fit_ref 0.9780
_refine_ls_hydrogen_treatment constr
_refine_ls_matrix_type full
_refine_ls_number_constraints 21
_refine_ls_number_parameters 53
_refine_ls_number_reflns 4119
_refine_ls_number_restraints 0
_refine_ls_restrained_S_all 0.9780
_refine_ls_R_factor_all 0.0449
_refine_ls_R_factor_gt 0.0369
_refine_ls_shift/su_max 0.0003
_refine_ls_shift/su_mean 0.0000
_refine_ls_structure_factor_coef Fsqd
_refine_ls_weighting_details 'w=1/[\s^2^(Fo^2^)+(0.0482P)^2^+0.6305P] where P=(Fo^2^+2Fc^2^)/3'
_refine_ls_weighting_scheme calc
_refine_ls_wR_factor_gt 0.0929
_refine_ls_wR_factor_ref 0.1020
_reflns_Friedel_coverage 0.0
_reflns_limit_h_max 11
_reflns_limit_h_min -13
_reflns_limit_k_max 13
_reflns_limit_k_min -13
_reflns_limit_l_max 14
_reflns_limit_l_min 0
_reflns_number_gt 3520
_reflns_number_total 4119
_reflns_threshold_expression I>=2u(I)
_cod_data_source_file d6ob00484a2.cif
_cod_data_source_block ky-279_auto
_cod_depositor_comments 'Adding full bibliography for 7161115--7161116.cif.'
_cod_database_code 7161115
_shelx_shelxl_version_number 2019/3
_chemical_oxdiff_formula 'C H N S O'
_shelx_space_group_comment
;
The symmetry employed for this shelxl refinement is uniquely defined
by the following loop, which should always be used as a source of
symmetry information in preference to the above space-group names.
They are only intended as comments.
;
_olex2_refinement_description
;
1. Fixed Uiso
 At 1.2 times of:
  All C(H) groups, All C(H,H) groups
 At 1.5 times of:
  All C(H,H,H) groups
2. Others
 Fixed U11: S001(0.012093) O002(0.016808) O003(0.024294) O004(0.02939)
 N005(0.01156) N006(0.02258) C007(0.014981) C008(0.015092) C009(0.015776)
 C00A(0.013603) C00B(0.016317) C00C(0.012446) C00D(0.021412) C00E(0.017621)
 C00F(0.010412) C00G(0.013204) C00H(0.017261) C00I(0.018778) C00J(0.016496)
 C00K(0.013392) C00L(0.023373) C00M(0.015204) C00N(0.0281) C00O(0.022424)
 C00P(0.019) C00Q(0.025436) C00R(0.027669) C00S(0.041117) C00T(0.058683)
 C00U(0.066435)
 Fixed U12: S001(0.002755) O002(0.004271) O003(-0.00864) O004(-0.00495)
 N005(0.002671) N006(0.00283) C007(0.001907) C008(0.004145) C009(0.003334)
 C00A(0.001859) C00B(0.001212) C00C(0.001571) C00D(0.006517) C00E(-0.000753)
 C00F(0.001298) C00G(0.001317) C00H(0.001293) C00I(0.00215) C00J(0.005603)
 C00K(0.003773) C00L(0.002706) C00M(0.004265) C00N(0.003495) C00O(0.009584)
 C00P(0.001213) C00Q(-0.002106) C00R(0.002336) C00S(0.023828) C00T(0.009235)
 C00U(0.02815)
 Fixed U13: S001(-0.001038) O002(0.002087) O003(-0.00109) O004(0.001207) N005(-
 0.000653) N006(0.003829) C007(-0.00081) C008(-0.003224) C009(-0.001208)
 C00A(0.000043) C00B(0.00031) C00C(-0.000742) C00D(0.001725) C00E(-0.0022)
 C00F(-0.001321) C00G(-0.000887) C00H(-0.001733) C00I(0.000384) C00J(0.000454)
 C00K(0.001203) C00L(-0.000441) C00M(-0.001553) C00N(0.006817) C00O(-0.003627)
 C00P(0.002873) C00Q(-0.004774) C00R(0.005668) C00S(-0.01113) C00T(0.013671)
 C00U(-0.001307)
 Fixed U22: S001(0.019443) O002(0.025575) O003(0.03119) O004(0.03103)
 N005(0.017357) N006(0.024752) C007(0.015741) C008(0.019897) C009(0.017192)
 C00A(0.019704) C00B(0.013766) C00C(0.018564) C00D(0.017061) C00E(0.017957)
 C00F(0.022535) C00G(0.017114) C00H(0.020243) C00I(0.022115) C00J(0.018908)
 C00K(0.020777) C00L(0.015382) C00M(0.031021) C00N(0.018989) C00O(0.023504)
 C00P(0.039282) C00Q(0.031142) C00R(0.032566) C00S(0.036303) C00T(0.01987)
 C00U(0.027999)
 Fixed U23: S001(-0.001446) O002(0.004649) O003(-0.009178) O004(-0.004093)
 N005(-0.002585) N006(0.003638) C007(0.001793) C008(-0.002602) C009(-0.000748)
 C00A(-0.000093) C00B(0.000528) C00C(-0.000238) C00D(-0.004603) C00E(-0.00022)
 C00F(-0.001143) C00G(0.000309) C00H(-0.001362) C00I(-0.002227) C00J(-0.001183)
 C00K(-0.003077) C00L(-0.003221) C00M(-0.007754) C00N(-0.004226) C00O(-
 0.006962) C00P(-0.002096) C00Q(-0.011956) C00R(0.008281) C00S(-0.010827) C00T(-
 0.000327) C00U(-0.002219)
 Fixed U33: S001(0.0154) O002(0.01794) O003(0.02174) O004(0.017) N005(0.01481)
 N006(0.02534) C007(0.01276) C008(0.01979) C009(0.0139) C00A(0.01617)
 C00B(0.01281) C00C(0.01512) C00D(0.0148) C00E(0.01663) C00F(0.01578)
 C00G(0.01369) C00H(0.02003) C00I(0.0146) C00J(0.01752) C00K(0.01516)
 C00L(0.01515) C00M(0.0212) C00N(0.0233) C00O(0.0239) C00P(0.01949)
 C00Q(0.02387) C00R(0.02651) C00S(0.02483) C00T(0.02552) C00U(0.01908)
 Fixed X: S001(0.65358) O002(0.667039) O003(0.280651) O004(0.391437)
 N005(0.973326) N006(0.691898) C007(0.994682) C008(0.3979) C009(0.676808)
 C00A(1.252225) C00B(1.082687) C00C(0.826592) C00D(1.098845) C00E(1.332332)
 C00F(0.693102) C00G(0.818424) C00H(0.707882) C00I(0.534651) C00J(1.080089)
 C00K(1.020562) C00L(1.247326) C00M(0.722095) C00N(1.010568) C00O(1.259581)
 C00P(0.721067) C00Q(0.143124) C00R(0.706791) C00S(1.332622) C00T(1.084705)
 C00U(1.245768)
 Fixed Y: S001(0.446721) O002(0.566998) O003(-0.09051) O004(-0.014369)
 N005(0.329998) N006(0.438708) C007(0.523081) C008(-0.002417) C009(0.183742)
 C00A(0.529781) C00B(0.461208) C00C(0.422759) C00D(0.170031) C00E(0.663417)
 C00F(0.524128) C00G(0.30662) C00H(0.660211) C00I(0.110419) C00J(0.659236)
 C00K(0.229895) C00L(0.726973) C00M(0.711606) C00N(0.083821) C00O(0.199384)
 C00P(0.625997) C00Q(-0.207957) C00R(0.491515) C00S(0.146353) C00T(0.031776)
 C00U(0.064467)
 Fixed Z: S001(0.554288) O002(0.495278) O003(0.277121) O004(0.154603)
 N005(0.565275) N006(0.796417) C007(0.693492) C008(0.262072) C009(0.406883)
 C00A(0.739086) C00B(0.668531) C00C(0.601592) C00D(0.626653) C00E(0.835672)
 C00F(0.721007) C00G(0.524741) C00H(0.754489) C00I(0.393639) C00J(0.792608)
 C00K(0.517659) C00L(0.862991) C00M(0.877246) C00N(0.67494) C00O(0.679608)
 C00P(0.958544) C00Q(0.1547) C00R(0.915441) C00S(0.781666) C00T(0.777378)
 C00U(0.831394)
3.a Idealised Me refined as rotating group:
 C00Q(H00d,H00f,H00g)
;
_olex2_submission_special_instructions 'No special instructions were received'
_oxdiff_exptl_absorpt_empirical_details
;
Empirical correction (ABSPACK) includes:
- Absorption correction using spherical harmonics
- Frame scaling
;
_oxdiff_exptl_absorpt_empirical_full_max 1.213
_oxdiff_exptl_absorpt_empirical_full_min 0.892

loop_
_space_group_symop_id
_space_group_symop_operation_xyz
1 x,y,z
2 -x,-y,-z

loop_
_atom_site_label
_atom_site_type_symbol
_atom_site_fract_x
_atom_site_fract_y
_atom_site_fract_z
_atom_site_U_iso_or_equiv
_atom_site_adp_type
_atom_site_occupancy
_atom_site_refinement_flags_posn
S001 S 0.653580 0.446721 0.554288 0.015645 Uani 1.000000 .
O002 O 0.667039 0.566998 0.495278 0.020108 Uani 1.000000 .
O003 O 0.280651 -0.090510 0.277121 0.025742 Uani 1.000000 .
O004 O 0.391437 -0.014369 0.154603 0.025807 Uani 1.000000 .
N005 N 0.973326 0.329998 0.565275 0.014576 Uani 1.000000 .
N006 N 0.691898 0.438708 0.796417 0.024224 Uani 1.000000 .
C007 C 0.994682 0.523081 0.693492 0.014494 Uani 1.000000 .
C008 C 0.397900 -0.002417 0.262072 0.018259 Uani 1.000000 .
C009 C 0.676808 0.183742 0.406883 0.015623 Uani 1.000000 .
H009 H 0.685(2) 0.158(2) 0.3326(18) 0.018747 Uiso 1.000000 R
C00A C 1.252225 0.529781 0.739086 0.016492 Uani 1.000000 .
H00A H 1.310(2) 0.489(2) 0.7195(18) 0.019791 Uiso 1.000000 R
C00B C 1.082687 0.461208 0.668531 0.014298 Uani 1.000000 .
C00C C 0.826592 0.422759 0.601592 0.015377 Uani 1.000000 .
C00D C 1.098845 0.170031 0.626653 0.017758 Uani 1.000000 .
C00E C 1.332332 0.663417 0.835672 0.017403 Uani 1.000000 .
H00E H 1.446(2) 0.712(2) 0.8847(18) 0.020883 Uiso 1.000000 R
C00F C 0.693102 0.524128 0.721007 0.016242 Uani 1.000000 .
C00G C 0.818424 0.306620 0.524741 0.014669 Uani 1.000000 .
C00H C 0.707882 0.660211 0.754489 0.019178 Uani 1.000000 .
H00H H 0.710(2) 0.716(2) 0.6950(19) 0.023014 Uiso 1.000000 R
C00I C 0.534651 0.110419 0.393639 0.018498 Uani 1.000000 .
H00I H 0.514(2) 0.117(2) 0.4673(19) 0.022197 Uiso 1.000000 R
C00J C 1.080089 0.659236 0.792608 0.017641 Uani 1.000000 .
H00J H 1.024(2) 0.705(2) 0.8097(18) 0.021170 Uiso 1.000000 R
C00K C 1.020562 0.229895 0.517659 0.016443 Uani 1.000000 .
H00b H 0.923(2) 0.150(2) 0.4408(18) 0.019732 Uiso 1.000000 R
H00c H 1.093(2) 0.278(2) 0.4908(18) 0.019732 Uiso 1.000000 R
C00L C 1.247326 0.726973 0.862991 0.017969 Uani 1.000000 .
H00L H 1.305(2) 0.817(2) 0.9312(19) 0.021562 Uiso 1.000000 R
C00M C 0.722095 0.711606 0.877246 0.022475 Uani 1.000000 .
H00M H 0.732(2) 0.806(2) 0.904(2) 0.026970 Uiso 1.000000 R
C00N C 1.010568 0.083821 0.674940 0.023463 Uani 1.000000 .
H00N H 0.897(2) 0.061(2) 0.635(2) 0.028156 Uiso 1.000000 R
C00O C 1.259581 0.199384 0.679608 0.023276 Uani 1.000000 .
H00O H 1.322(2) 0.261(2) 0.645(2) 0.027931 Uiso 1.000000 R
C00P C 0.721067 0.625997 0.958544 0.025924 Uani 1.000000 .
H00P H 0.729(2) 0.661(2) 1.041(2) 0.031109 Uiso 1.000000 R
C00Q C 0.143124 -0.207957 0.154700 0.026816 Uani 1.000000 .
H00d H 0.0912(10) -0.169280(4) 0.0844(5) 0.040224 Uiso 1.000000 GR
H00f H 0.1805(2) -0.2672(8) 0.1208(8) 0.040224 Uiso 1.000000 GR
H00g H 0.0648(8) -0.2668(8) 0.1762(3) 0.040224 Uiso 1.000000 GR
C00R C 0.706791 0.491515 0.915441 0.028915 Uani 1.000000 .
H00R H 0.707(3) 0.435(2) 0.967(2) 0.034698 Uiso 1.000000 R
C00S C 1.332622 0.146353 0.781666 0.034083 Uani 1.000000 .
H00S H 1.449(3) 0.174(2) 0.817(2) 0.040900 Uiso 1.000000 R
C00T C 1.084705 0.031776 0.777378 0.034691 Uani 1.000000 .
H00T H 1.024(3) -0.021(3) 0.808(2) 0.041629 Uiso 1.000000 R
C00U C 1.245768 0.064467 0.831394 0.037838 Uani 1.000000 .
H00U H 1.294(3) 0.025(3) 0.904(2) 0.045406 Uiso 1.000000 R

loop_
_atom_site_aniso_label
_atom_site_aniso_U_11
_atom_site_aniso_U_22
_atom_site_aniso_U_33
_atom_site_aniso_U_12
_atom_site_aniso_U_13
_atom_site_aniso_U_23
S001 0.013730 0.018120 0.015400 0.009270 0.006860 0.003660
O002 0.023320 0.027630 0.017940 0.017100 0.012560 0.010250
O003 0.016100 0.024520 0.021740 0.000630 0.007770 -0.001580
O004 0.023340 0.027010 0.017000 0.006170 0.008660 0.001680
N005 0.012940 0.015490 0.014810 0.007910 0.006500 0.002390
N006 0.029330 0.027060 0.025340 0.016900 0.017530 0.011710
C007 0.015280 0.016530 0.012760 0.009100 0.006650 0.005860
C008 0.015350 0.018280 0.019790 0.009940 0.007090 0.004000
C009 0.015770 0.016380 0.013900 0.009160 0.006150 0.003830
C00A 0.015820 0.019270 0.016170 0.009900 0.008540 0.005190
C00B 0.016120 0.013990 0.012810 0.007540 0.007170 0.004680
C00C 0.013850 0.018050 0.015120 0.008880 0.007320 0.004710
C00D 0.022280 0.013980 0.014800 0.010100 0.007750 0.000480
C00E 0.015100 0.017680 0.016630 0.006860 0.006970 0.005220
C00F 0.012230 0.021110 0.015780 0.009260 0.006930 0.004070
C00G 0.013720 0.016940 0.013690 0.008310 0.006620 0.004760
C00H 0.017060 0.019380 0.020030 0.009080 0.008780 0.005250
C00I 0.018580 0.019940 0.014600 0.009360 0.007320 0.002660
C00J 0.019750 0.018030 0.017520 0.012150 0.009240 0.004600
C00K 0.016440 0.018280 0.015160 0.009980 0.008000 0.002040
C00L 0.020220 0.013370 0.015150 0.007090 0.006650 0.001900
C00M 0.016650 0.025190 0.021200 0.010870 0.007560 -0.000410
C00N 0.031910 0.016840 0.023300 0.011410 0.016380 0.003610
C00O 0.022330 0.019250 0.023900 0.013050 0.007590 0.001220
C00P 0.023390 0.035880 0.019490 0.015250 0.011910 0.004380
C00Q 0.016620 0.022990 0.023870 0.003250 0.005120 -0.003510
C00R 0.036400 0.037030 0.026510 0.022280 0.021040 0.016480
C00S 0.034960 0.028400 0.024830 0.023350 0.000950 -0.002130
C00T 0.061550 0.020270 0.025520 0.020450 0.024180 0.008020
C00U 0.061530 0.025680 0.019080 0.030860 0.008350 0.004130

loop_
_atom_type_symbol
_atom_type_scat_dispersion_real
_atom_type_scat_dispersion_imag
_atom_type_scat_Cromer_Mann_a1
_atom_type_scat_Cromer_Mann_a2
_atom_type_scat_Cromer_Mann_a3
_atom_type_scat_Cromer_Mann_a4
_atom_type_scat_Cromer_Mann_b1
_atom_type_scat_Cromer_Mann_b2
_atom_type_scat_Cromer_Mann_b3
_atom_type_scat_Cromer_Mann_b4
_atom_type_scat_Cromer_Mann_c
_atom_type_scat_source
_atom_type_scat_dispersion_source
C 0.00313 0.00162 2.31000 1.02000 1.58860 0.86500 20.84390 10.20750 0.56870 51.65120 0.21560 'International Tables Volume C Table 6.1.1.4 (pp. 500-502)' 'Brennan, Cowan, Rev. Sci. Instrum., 1992, 63, 850'
H 0.00000 0.00000 0.49300 0.32291 0.14019 0.04081 10.51090 26.12570 3.14236 57.79970 0.00304 'International Tables Volume C Table 6.1.1.4 (pp. 500-502)' 'Brennan, Cowan, Rev. Sci. Instrum., 1992, 63, 850'
N 0.00612 0.00332 12.21260 3.13220 2.01250 1.16630 0.00570 9.89330 28.99750 0.58260 -11.52900 'International Tables Volume C Table 6.1.1.4 (pp. 500-502)' 'Brennan, Cowan, Rev. Sci. Instrum., 1992, 63, 850'
O 0.01085 0.00610 3.04850 2.28680 1.54630 0.86700 13.27710 5.70110 0.32390 32.90890 0.25080 'International Tables Volume C Table 6.1.1.4 (pp. 500-502)' 'Brennan, Cowan, Rev. Sci. Instrum., 1992, 63, 850'
S 0.12485 0.12449 6.90530 5.20340 1.43790 1.58630 1.46790 22.21510 0.25360 56.17200 0.86690 'International Tables Volume C Table 6.1.1.4 (pp. 500-502)' 'Brennan, Cowan, Rev. Sci. Instrum., 1992, 63, 850'

loop_
_geom_angle_atom_site_label_1
_geom_angle_atom_site_label_2
_geom_angle_atom_site_label_3
_geom_angle
_geom_angle_site_symmetry_1
_geom_angle_site_symmetry_3
_geom_angle_publ_flag
C00C S001 O002 108.6 . . ?
C00F S001 O002 103.9 . . ?
C00F S001 C00C 100.3 . . ?
C00Q O003 C008 115.5 . . ?
C00G N005 C00B 108.8 . . ?
C00K N005 C00B 124.0 . . ?
C00K N005 C00G 127.0 . . ?
C00R N006 C00F 115.9 . . ?
C00C C007 C00B 106.2 . . ?
C00J C007 C00B 119.0 . . ?
C00J C007 C00C 134.8 . . ?
O004 C008 O003 123.8 . . ?
C00I C008 O003 111.2 . . ?
C00I C008 O004 125.0 . . ?
C00G C009 H009 117.0(11) . . ?
C00I C009 H009 116.8(11) . . ?
C00I C009 C00G 126.0 . . ?
C00B C00A H00A 122.0(11) . . ?
C00E C00A H00A 120.9(11) . . ?
C00E C00A C00B 117.0 . . ?
C007 C00B N005 108.5 . . ?
C00A C00B N005 129.0 . . ?
C00A C00B C007 122.5 . . ?
C007 C00C S001 129.7 . . ?
C00G C00C S001 121.1 . . ?
C00G C00C C007 107.5 . . ?
C00N C00D C00K 120.5 . . ?
C00O C00D C00K 120.4 . . ?
C00O C00D C00N 119.1 . . ?
H00E C00E C00A 119.1(12) . . ?
C00L C00E C00A 121.5 . . ?
C00L C00E H00E 119.4(12) . . ?
N006 C00F S001 115.8 . . ?
C00H C00F S001 118.4 . . ?
C00H C00F N006 125.5 . . ?
C009 C00G N005 121.2 . . ?
C00C C00G N005 109.0 . . ?
C00C C00G C009 129.4 . . ?
H00H C00H C00F 120.5(12) . . ?
C00M C00H C00F 117.4 . . ?
C00M C00H H00H 122.1(12) . . ?
C009 C00I C008 119.4 . . ?
H00I C00I C008 115.3(11) . . ?
H00I C00I C009 125.0(11) . . ?
H00J C00J C007 120.7(11) . . ?
C00L C00J C007 118.7 . . ?
C00L C00J H00J 120.6(11) . . ?
C00D C00K N005 112.0 . . ?
H00b C00K N005 107.9(11) . . ?
H00b C00K C00D 107.7(11) . . ?
H00c C00K N005 109.0(11) . . ?
H00c C00K C00D 109.9(11) . . ?
H00c C00K H00b 110.4(15) . . ?
C00J C00L C00E 121.2 . . ?
H00L C00L C00E 119.7(12) . . ?
H00L C00L C00J 119.0(11) . . ?
H00M C00M C00H 120.0(12) . . ?
C00P C00M C00H 118.9 . . ?
C00P C00M H00M 121.0(12) . . ?
H00N C00N C00D 118.2(12) . . ?
C00T C00N C00D 120.1 . . ?
C00T C00N H00N 121.7(12) . . ?
H00O C00O C00D 119.0(12) . . ?
C00S C00O C00D 120.4 . . ?
C00S C00O H00O 120.5(12) . . ?
H00P C00P C00M 118.6(13) . . ?
C00R C00P C00M 118.9 . . ?
C00R C00P H00P 122.4(13) . . ?
H00d C00Q O003 109.5 . . ?
H00f C00Q O003 109.5 . . ?
H00f C00Q H00d 109.5 . . ?
H00g C00Q O003 109.5 . . ?
H00g C00Q H00d 109.5 . . ?
H00g C00Q H00f 109.5 . . ?
C00P C00R N006 123.4 . . ?
H00R C00R N006 116.4(14) . . ?
H00R C00R C00P 120.2(14) . . ?
H00S C00S C00O 116.3(13) . . ?
C00U C00S C00O 120.1 . . ?
C00U C00S H00S 123.6(13) . . ?
H00T C00T C00N 117.4(14) . . ?
C00U C00T C00N 120.2 . . ?
C00U C00T H00T 122.3(14) . . ?
C00T C00U C00S 120.1 . . ?
H00U C00U C00S 122.2(13) . . ?
H00U C00U C00T 117.7(13) . . ?

loop_
_geom_bond_atom_site_label_1
_geom_bond_atom_site_label_2
_geom_bond_distance
_geom_bond_site_symmetry_2
_geom_bond_publ_flag
S001 O002 1.5005 . ?
S001 C00C 1.7582 . ?
S001 C00F 1.8082 . ?
O003 C008 1.3374 . ?
O003 C00Q 1.4510 . ?
O004 C008 1.2063 . ?
N005 C00B 1.3862 . ?
N005 C00G 1.3749 . ?
N005 C00K 1.4726 . ?
N006 C00F 1.3239 . ?
N006 C00R 1.3477 . ?
C007 C00B 1.4106 . ?
C007 C00C 1.4331 . ?
C007 C00J 1.4063 . ?
C008 C00I 1.4817 . ?
C009 H009 0.927(18) . ?
C009 C00G 1.4632 . ?
C009 C00I 1.3237 . ?
C00A H00A 0.942(19) . ?
C00A C00B 1.3985 . ?
C00A C00E 1.3815 . ?
C00C C00G 1.3898 . ?
C00D C00K 1.5117 . ?
C00D C00N 1.3972 . ?
C00D C00O 1.3910 . ?
C00E H00E 0.940(18) . ?
C00E C00L 1.4066 . ?
C00F C00H 1.3834 . ?
C00H H00H 0.958(19) . ?
C00H C00M 1.3877 . ?
C00I H00I 0.974(18) . ?
C00J H00J 0.950(19) . ?
C00J C00L 1.3792 . ?
C00K H00b 0.968(18) . ?
C00K H00c 0.940(18) . ?
C00L H00L 0.939(19) . ?
C00M H00M 0.96(2) . ?
C00M C00P 1.3763 . ?
C00N H00N 0.98(2) . ?
C00N C00T 1.3914 . ?
C00O H00O 1.00(2) . ?
C00O C00S 1.3922 . ?
C00P H00P 0.94(2) . ?
C00P C00R 1.3871 . ?
C00Q H00d 0.9800 . ?
C00Q H00f 0.9800 . ?
C00Q H00g 0.9800 . ?
C00R H00R 0.89(2) . ?
C00S H00S 0.99(2) . ?
C00S C00U 1.3808 . ?
C00T H00T 0.91(2) . ?
C00T C00U 1.3837 . ?
C00U H00U 1.00(2) . ?

loop_
_geom_torsion_atom_site_label_1
_geom_torsion_atom_site_label_2
_geom_torsion_atom_site_label_3
_geom_torsion_atom_site_label_4
_geom_torsion
_geom_torsion_site_symmetry_1
_geom_torsion_site_symmetry_2
_geom_torsion_site_symmetry_3
_geom_torsion_site_symmetry_4
_geom_torsion_publ_flag
S001 C00C C007 C00B -165.5 . . . . ?
S001 C00C C007 C00J 13.3 . . . . ?
S001 C00C C00G N005 166.9 . . . . ?
S001 C00C C00G C009 -5.7 . . . . ?
S001 C00F N006 C00R -174.3 . . . . ?
S001 C00F C00H C00M 173.8 . . . . ?
O002 S001 C00C C007 57.4 . . . . ?
O002 S001 C00C C00G -105.8 . . . . ?
O002 S001 C00F N006 -178.5 . . . . ?
O002 S001 C00F C00H 6.9 . . . . ?
O003 C008 C00I C009 162.9 . . . . ?
O004 C008 O003 C00Q 2.1 . . . . ?
O004 C008 C00I C009 -17.2 . . . . ?
N005 C00B C007 C00C 0.6 . . . . ?
N005 C00B C007 C00J -178.5 . . . . ?
N005 C00B C00A C00E 178.2 . . . . ?
N005 C00G C009 C00I 146.0 . . . . ?
N005 C00G C00C C007 0.3 . . . . ?
N005 C00K C00D C00N 64.0 . . . . ?
N005 C00K C00D C00O -116.4 . . . . ?
N006 C00F S001 C00C -66.2 . . . . ?
N006 C00F C00H C00M -0.2 . . . . ?
N006 C00R C00P C00M -0.8 . . . . ?
C007 C00B N005 C00G -0.4 . . . . ?
C007 C00B N005 C00K -175.8 . . . . ?
C007 C00B C00A C00E -0.3 . . . . ?
C007 C00C S001 C00F -51.2 . . . . ?
C007 C00C C00G C009 -172.2 . . . . ?
C007 C00J C00L C00E 1.0 . . . . ?
C008 C00I C009 C00G 173.9 . . . . ?
C009 C00G N005 C00B 173.3 . . . . ?
C009 C00G N005 C00K -11.4 . . . . ?
C00A C00B N005 C00G -179.1 . . . . ?
C00A C00B N005 C00K 5.5 . . . . ?
C00A C00B C007 C00C 179.4 . . . . ?
C00A C00B C007 C00J 0.3 . . . . ?
C00A C00E C00L C00J -1.1 . . . . ?
C00B N005 C00G C00C 0.0 . . . . ?
C00B N005 C00K C00D 65.9 . . . . ?
C00B C007 C00C C00G -0.6 . . . . ?
C00B C007 C00J C00L -0.6 . . . . ?
C00B C00A C00E C00L 0.7 . . . . ?
C00C S001 C00F C00H 119.2 . . . . ?
C00C C007 C00J C00L -179.4 . . . . ?
C00C C00G N005 C00K 175.3 . . . . ?
C00C C00G C009 C00I -42.3 . . . . ?
C00D C00K N005 C00G -108.7 . . . . ?
C00D C00N C00T C00U -0.3 . . . . ?
C00D C00O C00S C00U -0.2 . . . . ?
C00F S001 C00C C00G 145.6 . . . . ?
C00F N006 C00R C00P 0.6 . . . . ?
C00F C00H C00M C00P 0.1 . . . . ?
C00G C00C C007 C00J 178.3 . . . . ?
C00H C00F N006 C00R -0.1 . . . . ?
C00H C00M C00P C00R 0.4 . . . . ?
C00I C008 O003 C00Q -178.1 . . . . ?
C00K C00D C00N C00T -178.6 . . . . ?
C00K C00D C00O C00S 178.9 . . . . ?
C00N C00D C00O C00S -1.5 . . . . ?
C00N C00T C00U C00S -1.4 . . . . ?
C00O C00D C00N C00T 1.8 . . . . ?
C00O C00S C00U C00T 1.7 . . . . ?
